data_4318607
loop_
_publ_author_name
'Dar\'io Cuervo'
'Josefina D\'iez'
'M. Pilar Gamasa'
'S. Garc\'ia-Granda'
'Jos\'e Gimeno'

_publ_contact_author
;
      Santiago Garc\'ia-Granda
      Departamento de Qu\'imica F\'isica y Anal\'itica
      Facultad de Qu\'imica
      Universidad de Oviedo
      Avda. Juli\'an Claver\'ia, 8
      33071 Oviedo
      Spain
;
_publ_contact_author_email sgg@sauron.quimica.uniovi.es
_publ_contact_author_fax '0034 98 5103125'
_publ_contact_author_phone '0034 98 5103477'
_publ_section_title
;
 Rhodium(I) and Rhodium(III) Complexes Containing the Chiral Ligand
 2,6-Bis[4'(S)-isopropyloxazolin-2'-yl]pyridine (Pybox): An Unprecedented
 Monohapto Coordination of Pybox
;
_journal_name_full 'Inorganic Chemistry'
_journal_page_first 4999
_journal_page_last 5001
_journal_paper_doi 10.1021/ic025569a
_journal_volume 41
_journal_year 2002
_chemical_compound_source synthesis
_chemical_formula_sum 'C19 H26 F6 I N3 O3 P Rh'
_chemical_formula_weight 719.21
_chemical_name_systematic
;
 ?
;
_space_group_IT_number 4
_symmetry_cell_setting monoclinic
_symmetry_space_group_name_Hall 'P 2yb'
_symmetry_space_group_name_H-M 'P 1 21 1'
_atom_sites_solution_hydrogens geom
_atom_sites_solution_primary direct
_atom_sites_solution_secondary difmap
_audit_creation_method SHELXL-97
_cell_angle_alpha 90.00
_cell_angle_beta 90.59(5)
_cell_angle_gamma 90.00
_cell_formula_units_Z 2
_cell_length_a 7.893(3)
_cell_length_b 17.052(6)
_cell_length_c 9.592(6)
_cell_measurement_reflns_used 25
_cell_measurement_temperature 293(2)
_cell_measurement_theta_max 17
_cell_measurement_theta_min 15
_cell_volume 1290.9(10)
_computing_cell_refinement 'CRYSDA (Beurskens et al, 1996)'
_computing_data_collection
;
 Nonius CAD-4 Diffractometer Control Sofware. Data collection with profile
 analysis over all reflections (Lehman and Larsen, 1974; Grant and Gabe,
 1978)
;
_computing_data_reduction 'THE REFLEX (local program)'
_computing_molecular_graphics 'PLATON (Spek,2000)'
_computing_publication_material 'SHELXL-97 (Sheldrick,1997)'
_computing_structure_refinement 'SHELXL-97 (Sheldrick, 1997)'
_computing_structure_solution 'DIRDIF-96 (Beurskens et al, 1996)'
_diffrn_ambient_temperature 293(2)
_diffrn_measured_fraction_theta_full 0.999
_diffrn_measured_fraction_theta_max 0.999
_diffrn_measurement_device_type 'Nonius CAD4'
_diffrn_measurement_method \w-2\Q
_diffrn_radiation_monochromator graphite
_diffrn_radiation_source 'fine-focus sealed tube'
_diffrn_radiation_type MoK\a
_diffrn_radiation_wavelength 0.71073
_diffrn_reflns_av_R_equivalents 0.0192
_diffrn_reflns_av_sigmaI/netI 0.0223
_diffrn_reflns_limit_h_max 9
_diffrn_reflns_limit_h_min -9
_diffrn_reflns_limit_k_max 20
_diffrn_reflns_limit_k_min 0
_diffrn_reflns_limit_l_max 11
_diffrn_reflns_limit_l_min 0
_diffrn_reflns_number 2765
_diffrn_reflns_theta_full 25.98
_diffrn_reflns_theta_max 25.98
_diffrn_reflns_theta_min 2.12
_diffrn_standards_decay_% 2.84
_diffrn_standards_interval_count 200
_diffrn_standards_interval_time 60
_diffrn_standards_number 3
_exptl_absorpt_coefficient_mu 1.988
_exptl_absorpt_correction_T_max 0.672
_exptl_absorpt_correction_T_min 0.543
_exptl_absorpt_correction_type empirical
_exptl_absorpt_process_details 'XABS2 (Parkin, Moezzi, & Hope, 1995)'
_exptl_crystal_colour Yellow
_exptl_crystal_density_diffrn 1.850
_exptl_crystal_density_method 'not measured'
_exptl_crystal_description Prismatic
_exptl_crystal_F_000 704
_exptl_crystal_size_max 0.30
_exptl_crystal_size_mid 0.23
_exptl_crystal_size_min 0.20
_refine_diff_density_max 0.408
_refine_diff_density_min -0.505
_refine_diff_density_rms 0.091
_refine_ls_abs_structure_details 'Flack H D (1983), Acta Cryst. A39, 876-881'
_refine_ls_abs_structure_Flack -0.01(3)
_refine_ls_extinction_method none
_refine_ls_goodness_of_fit_ref 1.062
_refine_ls_hydrogen_treatment mixed
_refine_ls_matrix_type full
_refine_ls_number_parameters 311
_refine_ls_number_reflns 2612
_refine_ls_number_restraints 1
_refine_ls_restrained_S_all 1.062
_refine_ls_R_factor_all 0.0319
_refine_ls_R_factor_gt 0.0274
_refine_ls_shift/su_max 0.000
_refine_ls_shift/su_mean 0.000
_refine_ls_structure_factor_coef Fsqd
_refine_ls_weighting_details 'w=1/[\s^2^(Fo^2^)+(0.0512P)^2^+0.4559P] where P=(Fo^2^+2Fc^2^)/3'
_refine_ls_weighting_scheme calc
_refine_ls_wR_factor_gt 0.0714
_refine_ls_wR_factor_ref 0.0736
_reflns_number_gt 2468
_reflns_number_total 2612
_reflns_threshold_expression >2sigma(I)
_cod_data_source_file ic025569a_s2_2.cif
_cod_data_source_block 6
_cod_depositor_comments
;
The following automatic conversions were performed:

'_symmetry_cell_setting' value 'Monoclinic' changed to 'monoclinic'
according to the built-in table from CIF Core dictionary named
'cif_core.dic' version 2.4.1 from 2010-06-29.

Automatic conversion script
Id: cif_fix_values 1646 2011-03-28 12:23:43Z adriana 
;
_cod_original_cell_volume 1291.0(10)
_cod_original_sg_symbol_H-M 'P 21'
_cod_database_code 4318607

loop_
_symmetry_equiv_pos_as_xyz
'x, y, z'
'-x, y+1/2, -z'

loop_
_atom_site_label
_atom_site_type_symbol
_atom_site_fract_x
_atom_site_fract_y
_atom_site_fract_z
_atom_site_U_iso_or_equiv
_atom_site_adp_type
_atom_site_occupancy
_atom_site_calc_flag
_atom_site_refinement_flags
_atom_site_disorder_assembly
_atom_site_disorder_group
Rh1 Rh -0.20257(5) 0.50072(2) 0.10237(4) 0.03256(11) Uani 1 d . . .
I1 I -0.46160(5) 0.55487(2) -0.07027(4) 0.04876(13) Uani 1 d . . .
N1 N -0.1420(6) 0.4285(3) -0.0618(5) 0.0388(11) Uani 1 d . . .
N2 N -0.3316(6) 0.4037(3) 0.1485(5) 0.0365(10) Uani 1 d . . .
N3 N -0.3182(6) 0.5322(3) 0.2851(5) 0.0370(10) Uani 1 d . . .
O1 O -0.0047(10) 0.6485(4) 0.0484(7) 0.088(2) Uani 1 d . . .
O2 O -0.2153(7) 0.3175(3) -0.1708(6) 0.0576(13) Uani 1 d . . .
O3 O -0.4785(8) 0.4888(4) 0.4605(5) 0.0619(14) Uani 1 d . . .
C1 C 0.0070(10) 0.4609(5) 0.2228(9) 0.0577(18) Uani 1 d . . .
H1A H -0.0175 0.4099 0.2601 0.101(10) Uiso 1 calc R . .
H1B H 0.0282 0.4969 0.2980 0.101(10) Uiso 1 calc R . .
H1C H 0.1053 0.4578 0.1650 0.101(10) Uiso 1 calc R . .
C2 C -0.0757(9) 0.5930(5) 0.0657(8) 0.0515(16) Uani 1 d . . .
C3 C -0.0585(8) 0.4366(4) -0.1984(7) 0.0452(14) Uani 1 d . . .
H3 H -0.0962 0.4849 -0.2443 0.025(15) Uiso 1 calc R . .
C4 C 0.1345(9) 0.4363(5) -0.1845(8) 0.0519(17) Uani 1 d . . .
H4 H 0.1657 0.4813 -0.1261 0.07(3) Uiso 1 calc R . .
C5 C 0.2056(12) 0.3643(8) -0.1144(12) 0.093(4) Uani 1 d . . .
H5A H 0.1536 0.3577 -0.0251 0.101(10) Uiso 1 calc R . .
H5B H 0.3258 0.3702 -0.1021 0.101(10) Uiso 1 calc R . .
H5C H 0.1827 0.3192 -0.1713 0.101(10) Uiso 1 calc R . .
C6 C 0.2118(12) 0.4500(6) -0.3270(10) 0.071(2) Uani 1 d . . .
H6A H 0.3331 0.4505 -0.3184 0.101(10) Uiso 1 calc R . .
H6B H 0.1735 0.4994 -0.3634 0.101(10) Uiso 1 calc R . .
H6C H 0.1776 0.4087 -0.3892 0.101(10) Uiso 1 calc R . .
C7 C -0.1287(13) 0.3648(6) -0.2781(10) 0.071(3) Uani 1 d . . .
H7A H -0.2077 0.3809 -0.3506 0.09(4) Uiso 1 calc R . .
H7B H -0.0376 0.3351 -0.3201 0.25(11) Uiso 1 calc R . .
C8 C -0.2211(8) 0.3629(4) -0.0593(7) 0.0446(14) Uani 1 d . . .
C9 C -0.3282(7) 0.3425(4) 0.0594(7) 0.0383(12) Uani 1 d . . .
C10 C -0.4237(9) 0.2770(4) 0.0825(8) 0.0492(15) Uani 1 d . . .
H10 H -0.4185 0.2342 0.0227 0.081(18) Uiso 1 calc R . .
C11 C -0.5292(9) 0.2764(4) 0.1984(8) 0.0526(17) Uani 1 d . . .
H11 H -0.5988 0.2333 0.2143 0.081(18) Uiso 1 calc R . .
C12 C -0.5314(9) 0.3394(4) 0.2902(8) 0.0490(16) Uani 1 d . . .
H12 H -0.6001 0.3389 0.3684 0.081(18) Uiso 1 calc R . .
C13 C -0.4282(8) 0.4030(4) 0.2620(7) 0.0418(13) Uani 1 d . . .
C14 C -0.4033(9) 0.4767(4) 0.3377(7) 0.0402(13) Uani 1 d . . .
C15 C -0.4123(11) 0.5651(5) 0.5076(7) 0.0603(19) Uani 1 d . . .
H15A H -0.3252 0.5582 0.5786 0.09(3) Uiso 1 calc R . .
H15B H -0.5022 0.5973 0.5451 0.043(18) Uiso 1 calc R . .
C16 C -0.3379(8) 0.6026(4) 0.3745(6) 0.0413(13) Uani 1 d . . .
H16 H -0.2271 0.6260 0.3950 0.035(17) Uiso 1 calc R . .
C17 C -0.4532(9) 0.6619(4) 0.3036(7) 0.0441(14) Uani 1 d . . .
H17 H -0.4036 0.6741 0.2129 0.053 Uiso 1 calc R . .
C18 C -0.4529(11) 0.7376(5) 0.3883(9) 0.061(2) Uani 1 d . . .
H18A H -0.3382 0.7542 0.4048 0.101(10) Uiso 1 calc R . .
H18B H -0.5074 0.7286 0.4759 0.101(10) Uiso 1 calc R . .
H18C H -0.5129 0.7776 0.3376 0.101(10) Uiso 1 calc R . .
C19 C -0.6328(9) 0.6332(5) 0.2762(8) 0.0567(18) Uani 1 d . . .
H19A H -0.6293 0.5856 0.2228 0.101(10) Uiso 1 calc R . .
H19B H -0.6948 0.6724 0.2251 0.101(10) Uiso 1 calc R . .
H19C H -0.6876 0.6234 0.3634 0.101(10) Uiso 1 calc R . .
P1 P 0.0356(3) 0.71580(16) -0.3635(3) 0.0663(6) Uani 1 d . . .
F1 F 0.1634(11) 0.7847(6) -0.4009(9) 0.116(2) Uiso 1 d . . .
F2 F 0.0276(12) 0.7004(7) -0.5290(10) 0.080(4) Uiso 0.66(3) d P . .
F3 F 0.2066(19) 0.6685(8) -0.3458(17) 0.114(6) Uiso 0.67(3) d P . .
F4 F 0.012(3) 0.7602(15) -0.2161(14) 0.085(5) Uiso 0.59(7) d P . .
F5 F -0.1036(18) 0.7832(13) -0.4084(14) 0.114(5) Uiso 0.72(4) d P . .
F6 F -0.067(3) 0.6420(14) -0.3155(19) 0.132(7) Uiso 0.61(4) d P . .
F7 F 0.046(2) 0.6570(16) -0.490(2) 0.089(8) Uiso 0.34(3) d P . .
F8 F 0.138(4) 0.6580(18) -0.265(4) 0.123(13) Uiso 0.33(3) d P . .
F9 F -0.140(3) 0.6701(13) -0.3393(18) 0.082(8) Uiso 0.39(4) d P . .
F10 F -0.138(3) 0.742(2) -0.394(3) 0.087(12) Uiso 0.28(4) d P . .
F11 F 0.061(4) 0.738(2) -0.2093(18) 0.080(8) Uiso 0.41(7) d P . .

loop_
_atom_site_aniso_label
_atom_site_aniso_U_11
_atom_site_aniso_U_22
_atom_site_aniso_U_33
_atom_site_aniso_U_23
_atom_site_aniso_U_13
_atom_site_aniso_U_12
Rh1 0.0302(2) 0.0319(2) 0.0357(2) 0.00031(18) 0.00472(15) -0.00466(18)
I1 0.0530(2) 0.0490(2) 0.0442(2) 0.00048(18) -0.00571(17) 0.00698(19)
N1 0.032(2) 0.038(3) 0.046(3) -0.006(2) 0.009(2) -0.002(2)
N2 0.029(2) 0.036(3) 0.044(3) 0.003(2) 0.003(2) -0.0032(19)
N3 0.039(2) 0.040(3) 0.032(2) 0.0001(19) 0.0050(19) 0.003(2)
O1 0.101(5) 0.070(4) 0.093(5) 0.015(4) 0.000(4) -0.052(4)
O2 0.066(3) 0.049(3) 0.058(3) -0.018(2) 0.011(2) -0.011(2)
O3 0.079(4) 0.069(4) 0.038(2) -0.001(2) 0.022(2) -0.010(3)
C1 0.045(4) 0.058(4) 0.071(5) -0.001(4) -0.005(3) -0.003(3)
C2 0.047(4) 0.056(4) 0.052(4) -0.001(3) 0.004(3) -0.013(3)
C3 0.046(3) 0.051(4) 0.038(3) -0.008(3) 0.010(3) -0.005(3)
C4 0.041(3) 0.066(5) 0.049(4) -0.006(3) 0.019(3) -0.007(3)
C5 0.060(6) 0.118(9) 0.100(8) 0.025(7) 0.026(5) 0.030(6)
C6 0.066(5) 0.071(5) 0.075(5) -0.006(5) 0.033(4) -0.014(4)
C7 0.067(5) 0.081(6) 0.065(5) -0.024(4) 0.023(4) -0.029(5)
C8 0.036(3) 0.044(3) 0.053(4) -0.006(3) 0.006(3) 0.002(3)
C9 0.032(3) 0.033(3) 0.049(3) 0.001(2) 0.001(2) 0.001(2)
C10 0.053(4) 0.035(3) 0.059(4) 0.003(3) -0.003(3) -0.005(3)
C11 0.051(4) 0.042(4) 0.065(4) 0.009(3) 0.008(3) -0.014(3)
C12 0.048(4) 0.042(3) 0.057(4) 0.012(3) 0.004(3) -0.013(3)
C13 0.043(3) 0.039(3) 0.043(3) 0.008(3) 0.007(3) -0.001(3)
C14 0.045(3) 0.040(3) 0.036(3) 0.007(2) 0.009(3) -0.004(2)
C15 0.082(5) 0.061(5) 0.038(3) -0.007(3) 0.016(3) -0.009(4)
C16 0.047(3) 0.044(3) 0.033(3) -0.007(3) 0.004(2) 0.000(3)
C17 0.042(3) 0.048(4) 0.042(3) -0.006(3) 0.005(3) 0.002(3)
C18 0.062(5) 0.052(4) 0.070(5) -0.018(4) 0.007(4) -0.003(4)
C19 0.046(4) 0.063(5) 0.061(4) -0.010(4) 0.004(3) -0.001(3)
P1 0.0470(11) 0.0825(15) 0.0695(13) -0.0120(11) 0.0018(9) -0.0090(10)

loop_
_atom_type_symbol
_atom_type_description
_atom_type_scat_dispersion_real
_atom_type_scat_dispersion_imag
_atom_type_scat_source
C C 0.0033 0.0016 'International Tables Vol C Tables 4.2.6.8 and 6.1.1.4'
H H 0.0000 0.0000 'International Tables Vol C Tables 4.2.6.8 and 6.1.1.4'
F F 0.0171 0.0103 'International Tables Vol C Tables 4.2.6.8 and 6.1.1.4'
I I -0.4742 1.8119 'International Tables Vol C Tables 4.2.6.8 and 6.1.1.4'
N N 0.0061 0.0033 'International Tables Vol C Tables 4.2.6.8 and 6.1.1.4'
O O 0.0106 0.0060 'International Tables Vol C Tables 4.2.6.8 and 6.1.1.4'
P P 0.1023 0.0942 'International Tables Vol C Tables 4.2.6.8 and 6.1.1.4'
Rh Rh -1.1178 0.9187 'International Tables Vol C Tables 4.2.6.8 and 6.1.1.4'

loop_
_geom_angle_atom_site_label_1
_geom_angle_atom_site_label_2
_geom_angle_atom_site_label_3
_geom_angle
_geom_angle_site_symmetry_1
_geom_angle_site_symmetry_3
_geom_angle_publ_flag
C2 Rh1 N2 177.7(3) . . ?
C2 Rh1 N3 100.4(3) . . ?
N2 Rh1 N3 78.2(2) . . ?
C2 Rh1 N1 103.1(3) . . ?
N2 Rh1 N1 78.3(2) . . ?
N3 Rh1 N1 156.5(2) . . ?
C2 Rh1 C1 87.5(3) . . ?
N2 Rh1 C1 90.6(3) . . ?
N3 Rh1 C1 88.3(3) . . ?
N1 Rh1 C1 92.2(3) . . ?
C2 Rh1 I1 90.0(2) . . ?
N2 Rh1 I1 91.92(15) . . ?
N3 Rh1 I1 95.24(15) . . ?
N1 Rh1 I1 85.30(15) . . ?
C1 Rh1 I1 176.0(2) . . ?
C8 N1 C3 108.6(5) . . ?
C8 N1 Rh1 113.0(4) . . ?
C3 N1 Rh1 137.0(4) . . ?
C13 N2 C9 121.6(5) . . ?
C13 N2 Rh1 119.1(4) . . ?
C9 N2 Rh1 119.2(4) . . ?
C14 N3 C16 108.4(5) . . ?
C14 N3 Rh1 112.7(4) . . ?
C16 N3 Rh1 138.9(4) . . ?
C8 O2 C7 105.3(6) . . ?
C14 O3 C15 104.3(5) . . ?
Rh1 C1 H1A 109.5 . . ?
Rh1 C1 H1B 109.5 . . ?
H1A C1 H1B 109.5 . . ?
Rh1 C1 H1C 109.5 . . ?
H1A C1 H1C 109.5 . . ?
H1B C1 H1C 109.5 . . ?
O1 C2 Rh1 177.2(7) . . ?
N1 C3 C4 112.0(6) . . ?
N1 C3 C7 101.8(6) . . ?
C4 C3 C7 113.2(7) . . ?
N1 C3 H3 109.9 . . ?
C4 C3 H3 109.9 . . ?
C7 C3 H3 109.9 . . ?
C5 C4 C6 112.0(7) . . ?
C5 C4 C3 114.1(7) . . ?
C6 C4 C3 109.3(7) . . ?
C5 C4 H4 107.0 . . ?
C6 C4 H4 107.0 . . ?
C3 C4 H4 107.0 . . ?
C4 C5 H5A 109.5 . . ?
C4 C5 H5B 109.5 . . ?
H5A C5 H5B 109.5 . . ?
C4 C5 H5C 109.5 . . ?
H5A C5 H5C 109.5 . . ?
H5B C5 H5C 109.5 . . ?
C4 C6 H6A 109.5 . . ?
C4 C6 H6B 109.5 . . ?
H6A C6 H6B 109.5 . . ?
C4 C6 H6C 109.5 . . ?
H6A C6 H6C 109.5 . . ?
H6B C6 H6C 109.5 . . ?
O2 C7 C3 104.7(6) . . ?
O2 C7 H7A 110.8 . . ?
C3 C7 H7A 110.8 . . ?
O2 C7 H7B 110.8 . . ?
C3 C7 H7B 110.8 . . ?
H7A C7 H7B 108.9 . . ?
N1 C8 O2 118.4(6) . . ?
N1 C8 C9 120.4(6) . . ?
O2 C8 C9 120.9(6) . . ?
N2 C9 C10 121.0(6) . . ?
N2 C9 C8 108.9(5) . . ?
C10 C9 C8 130.0(6) . . ?
C9 C10 C11 118.1(7) . . ?
C9 C10 H10 121.0 . . ?
C11 C10 H10 121.0 . . ?
C12 C11 C10 120.6(6) . . ?
C12 C11 H11 119.7 . . ?
C10 C11 H11 119.7 . . ?
C13 C12 C11 118.1(7) . . ?
C13 C12 H12 121.0 . . ?
C11 C12 H12 121.0 . . ?
N2 C13 C12 120.6(7) . . ?
N2 C13 C14 108.8(5) . . ?
C12 C13 C14 130.6(6) . . ?
N3 C14 O3 118.3(6) . . ?
N3 C14 C13 120.8(6) . . ?
O3 C14 C13 120.7(6) . . ?
O3 C15 C16 104.4(5) . . ?
O3 C15 H15A 110.9 . . ?
C16 C15 H15A 110.9 . . ?
O3 C15 H15B 110.9 . . ?
C16 C15 H15B 110.9 . . ?
H15A C15 H15B 108.9 . . ?
N3 C16 C17 110.3(5) . . ?
N3 C16 C15 100.7(5) . . ?
C17 C16 C15 114.5(6) . . ?
N3 C16 H16 110.3 . . ?
C17 C16 H16 110.3 . . ?
C15 C16 H16 110.3 . . ?
C16 C17 C19 114.6(6) . . ?
C16 C17 C18 109.2(6) . . ?
C19 C17 C18 111.2(6) . . ?
C16 C17 H17 107.2 . . ?
C19 C17 H17 107.2 . . ?
C18 C17 H17 107.2 . . ?
C17 C18 H18A 109.5 . . ?
C17 C18 H18B 109.5 . . ?
H18A C18 H18B 109.5 . . ?
C17 C18 H18C 109.5 . . ?
H18A C18 H18C 109.5 . . ?
H18B C18 H18C 109.5 . . ?
C17 C19 H19A 109.5 . . ?
C17 C19 H19B 109.5 . . ?
H19A C19 H19B 109.5 . . ?
C17 C19 H19C 109.5 . . ?
H19A C19 H19C 109.5 . . ?
H19B C19 H19C 109.5 . . ?
F10 P1 F11 103.1(19) . . ?
F10 P1 F6 80(2) . . ?
F11 P1 F6 88.7(10) . . ?
F10 P1 F7 95.8(14) . . ?
F11 P1 F7 152.6(19) . . ?
F6 P1 F7 75.3(11) . . ?
F10 P1 F8 141(2) . . ?
F11 P1 F8 61(2) . . ?
F6 P1 F8 65.6(16) . . ?
F7 P1 F8 91.8(15) . . ?
F10 P1 F3 166.6(16) . . ?
F11 P1 F3 85.3(18) . . ?
F6 P1 F3 90.2(13) . . ?
F7 P1 F3 72.9(10) . . ?
F8 P1 F3 35.7(11) . . ?
F10 P1 F1 108.6(17) . . ?
F11 P1 F1 87.6(7) . . ?
F6 P1 F1 171.5(12) . . ?
F7 P1 F1 105.1(9) . . ?
F8 P1 F1 105.9(13) . . ?
F3 P1 F1 81.9(7) . . ?
F10 P1 F9 51.3(19) . . ?
F11 P1 F9 94.9(10) . . ?
F6 P1 F9 28.4(8) . . ?
F7 P1 F9 81.6(10) . . ?
F8 P1 F9 92.7(16) . . ?
F3 P1 F9 118.3(11) . . ?
F1 P1 F9 159.8(10) . . ?
F10 P1 F2 80.2(10) . . ?
F11 P1 F2 172.7(8) . . ?
F6 P1 F2 98.3(8) . . ?
F7 P1 F2 30.7(8) . . ?
F8 P1 F2 120.1(13) . . ?
F3 P1 F2 92.7(7) . . ?
F1 P1 F2 85.2(5) . . ?
F9 P1 F2 92.2(7) . . ?
F10 P1 F4 84.9(15) . . ?
F11 P1 F4 19.8(9) . . ?
F6 P1 F4 93.1(8) . . ?
F7 P1 F4 167.9(12) . . ?
F8 P1 F4 80.4(17) . . ?
F3 P1 F4 104.6(13) . . ?
F1 P1 F4 86.0(6) . . ?
F9 P1 F4 89.6(8) . . ?
F2 P1 F4 159.3(12) . . ?
F10 P1 F5 27.6(12) . . ?
F11 P1 F5 99.3(17) . . ?
F6 P1 F5 106.9(14) . . ?
F7 P1 F5 106.5(11) . . ?
F8 P1 F5 158.1(15) . . ?
F3 P1 F5 162.3(10) . . ?
F1 P1 F5 81.3(8) . . ?
F9 P1 F5 78.6(12) . . ?
F2 P1 F5 80.6(6) . . ?
F4 P1 F5 79.5(12) . . ?
F7 F2 P1 72.4(16) . . ?
F8 F3 P1 72(2) . . ?
F11 F4 P1 72(3) . . ?
F10 F5 P1 63(2) . . ?
F9 F6 P1 79(2) . . ?
F9 F6 F8 133(3) . . ?
P1 F6 F8 57.4(13) . . ?
F2 F7 P1 76.9(17) . . ?
F3 F8 P1 72(2) . . ?
F3 F8 F11 109(3) . . ?
P1 F8 F11 58.2(15) . . ?
F3 F8 F6 110(3) . . ?
P1 F8 F6 57.0(12) . . ?
F11 F8 F6 82.6(19) . . ?
F6 F9 F10 132(3) . . ?
F6 F9 P1 73(2) . . ?
F10 F9 P1 58.9(14) . . ?
F5 F10 F9 157(4) . . ?
F5 F10 P1 89(3) . . ?
F9 F10 P1 69.7(18) . . ?
F4 F11 P1 88(3) . . ?
F4 F11 F8 146(3) . . ?
P1 F11 F8 60.7(15) . . ?

loop_
_geom_bond_atom_site_label_1
_geom_bond_atom_site_label_2
_geom_bond_distance
_geom_bond_site_symmetry_2
_geom_bond_publ_flag
Rh1 C2 1.900(7) . ?
Rh1 N2 1.994(5) . ?
Rh1 N3 2.056(5) . ?
Rh1 N1 2.059(5) . ?
Rh1 C1 2.120(8) . ?
Rh1 I1 2.7759(14) . ?
N1 C8 1.282(9) . ?
N1 C3 1.479(8) . ?
N2 C13 1.336(8) . ?
N2 C9 1.349(8) . ?
N3 C14 1.269(8) . ?
N3 C16 1.484(8) . ?
O1 C2 1.113(10) . ?
O2 C8 1.321(8) . ?
O2 C7 1.480(10) . ?
O3 C14 1.341(8) . ?
O3 C15 1.470(10) . ?
C1 H1A 0.9600 . ?
C1 H1B 0.9600 . ?
C1 H1C 0.9600 . ?
C3 C4 1.528(10) . ?
C3 C7 1.543(11) . ?
C3 H3 0.9800 . ?
C4 C5 1.505(14) . ?
C4 C6 1.521(10) . ?
C4 H4 0.9800 . ?
C5 H5A 0.9600 . ?
C5 H5B 0.9600 . ?
C5 H5C 0.9600 . ?
C6 H6A 0.9600 . ?
C6 H6B 0.9600 . ?
C6 H6C 0.9600 . ?
C7 H7A 0.9700 . ?
C7 H7B 0.9700 . ?
C8 C9 1.467(9) . ?
C9 C10 1.366(9) . ?
C10 C11 1.397(11) . ?
C10 H10 0.9300 . ?
C11 C12 1.390(11) . ?
C11 H11 0.9300 . ?
C12 C13 1.384(9) . ?
C12 H12 0.9300 . ?
C13 C14 1.464(9) . ?
C15 C16 1.549(9) . ?
C15 H15A 0.9700 . ?
C15 H15B 0.9700 . ?
C16 C17 1.517(10) . ?
C16 H16 0.9800 . ?
C17 C19 1.520(10) . ?
C17 C18 1.525(10) . ?
C17 H17 0.9800 . ?
C18 H18A 0.9600 . ?
C18 H18B 0.9600 . ?
C18 H18C 0.9600 . ?
C19 H19A 0.9600 . ?
C19 H19B 0.9600 . ?
C19 H19C 0.9600 . ?
P1 F10 1.47(3) . ?
P1 F11 1.538(17) . ?
P1 F6 1.570(18) . ?
P1 F7 1.57(2) . ?
P1 F8 1.58(3) . ?
P1 F3 1.581(14) . ?
P1 F1 1.593(9) . ?
P1 F9 1.609(18) . ?
P1 F2 1.610(10) . ?
P1 F4 1.617(16) . ?
P1 F5 1.644(16) . ?
F2 F7 0.84(2) . ?
F3 F8 0.97(3) . ?
F4 F11 0.55(2) . ?
F5 F10 0.76(3) . ?
F6 F9 0.78(2) . ?
F6 F8 1.71(4) . ?
F8 F11 1.59(5) . ?
F9 F10 1.34(5) . ?

loop_
_geom_torsion_atom_site_label_1
_geom_torsion_atom_site_label_2
_geom_torsion_atom_site_label_3
_geom_torsion_atom_site_label_4
_geom_torsion
_geom_torsion_site_symmetry_1
_geom_torsion_site_symmetry_2
_geom_torsion_site_symmetry_3
_geom_torsion_site_symmetry_4
_geom_torsion_publ_flag
C2 Rh1 N1 C8 -177.5(5) . . . . ?
N2 Rh1 N1 C8 4.4(5) . . . . ?
N3 Rh1 N1 C8 3.7(8) . . . . ?
C1 Rh1 N1 C8 94.5(5) . . . . ?
I1 Rh1 N1 C8 -88.6(5) . . . . ?
C2 Rh1 N1 C3 -13.2(7) . . . . ?
N2 Rh1 N1 C3 168.7(6) . . . . ?
N3 Rh1 N1 C3 168.1(6) . . . . ?
C1 Rh1 N1 C3 -101.1(6) . . . . ?
I1 Rh1 N1 C3 75.8(6) . . . . ?
C2 Rh1 N2 C13 54(7) . . . . ?
N3 Rh1 N2 C13 1.7(5) . . . . ?
N1 Rh1 N2 C13 -178.1(5) . . . . ?
C1 Rh1 N2 C13 89.7(5) . . . . ?
I1 Rh1 N2 C13 -93.3(5) . . . . ?
C2 Rh1 N2 C9 -130(7) . . . . ?
N3 Rh1 N2 C9 177.2(5) . . . . ?
N1 Rh1 N2 C9 -2.5(4) . . . . ?
C1 Rh1 N2 C9 -94.7(5) . . . . ?
I1 Rh1 N2 C9 82.3(4) . . . . ?
C2 Rh1 N3 C14 -175.3(5) . . . . ?
N2 Rh1 N3 C14 2.9(5) . . . . ?
N1 Rh1 N3 C14 3.5(8) . . . . ?
C1 Rh1 N3 C14 -88.1(5) . . . . ?
I1 Rh1 N3 C14 93.7(5) . . . . ?
C2 Rh1 N3 C16 7.5(7) . . . . ?
N2 Rh1 N3 C16 -174.3(6) . . . . ?
N1 Rh1 N3 C16 -173.7(6) . . . . ?
C1 Rh1 N3 C16 94.7(6) . . . . ?
I1 Rh1 N3 C16 -83.5(6) . . . . ?
N2 Rh1 C2 O1 -61(20) . . . . ?
N3 Rh1 C2 O1 -9(16) . . . . ?
N1 Rh1 C2 O1 172(16) . . . . ?
C1 Rh1 C2 O1 -97(16) . . . . ?
I1 Rh1 C2 O1 87(16) . . . . ?
C8 N1 C3 C4 -114.3(7) . . . . ?
Rh1 N1 C3 C4 80.9(8) . . . . ?
C8 N1 C3 C7 6.9(8) . . . . ?
Rh1 N1 C3 C7 -157.9(6) . . . . ?
N1 C3 C4 C5 57.3(9) . . . . ?
C7 C3 C4 C5 -57.1(10) . . . . ?
N1 C3 C4 C6 -176.4(7) . . . . ?
C7 C3 C4 C6 69.2(9) . . . . ?
C8 O2 C7 C3 10.5(9) . . . . ?
N1 C3 C7 O2 -10.4(9) . . . . ?
C4 C3 C7 O2 110.1(7) . . . . ?
C3 N1 C8 O2 -0.2(9) . . . . ?
Rh1 N1 C8 O2 168.6(5) . . . . ?
C3 N1 C8 C9 -174.6(6) . . . . ?
Rh1 N1 C8 C9 -5.8(8) . . . . ?
C7 O2 C8 N1 -7.0(9) . . . . ?
C7 O2 C8 C9 167.4(7) . . . . ?
C13 N2 C9 C10 -0.2(9) . . . . ?
Rh1 N2 C9 C10 -175.6(5) . . . . ?
C13 N2 C9 C8 175.9(6) . . . . ?
Rh1 N2 C9 C8 0.4(6) . . . . ?
N1 C8 C9 N2 3.7(8) . . . . ?
O2 C8 C9 N2 -170.5(6) . . . . ?
N1 C8 C9 C10 179.3(7) . . . . ?
O2 C8 C9 C10 5.0(11) . . . . ?
N2 C9 C10 C11 2.1(10) . . . . ?
C8 C9 C10 C11 -173.0(7) . . . . ?
C9 C10 C11 C12 -2.5(11) . . . . ?
C10 C11 C12 C13 1.0(11) . . . . ?
C9 N2 C13 C12 -1.4(9) . . . . ?
Rh1 N2 C13 C12 174.0(5) . . . . ?
C9 N2 C13 C14 179.4(5) . . . . ?
Rh1 N2 C13 C14 -5.1(7) . . . . ?
C11 C12 C13 N2 1.0(10) . . . . ?
C11 C12 C13 C14 179.9(7) . . . . ?
C16 N3 C14 O3 -4.9(9) . . . . ?
Rh1 N3 C14 O3 177.0(5) . . . . ?
C16 N3 C14 C13 171.1(6) . . . . ?
Rh1 N3 C14 C13 -6.9(8) . . . . ?
C15 O3 C14 N3 -8.4(9) . . . . ?
C15 O3 C14 C13 175.5(6) . . . . ?
N2 C13 C14 N3 8.0(9) . . . . ?
C12 C13 C14 N3 -171.0(7) . . . . ?
N2 C13 C14 O3 -176.0(6) . . . . ?
C12 C13 C14 O3 4.9(11) . . . . ?
C14 O3 C15 C16 17.1(8) . . . . ?
C14 N3 C16 C17 -106.2(6) . . . . ?
Rh1 N3 C16 C17 71.1(8) . . . . ?
C14 N3 C16 C15 15.0(7) . . . . ?
Rh1 N3 C16 C15 -167.7(5) . . . . ?
O3 C15 C16 N3 -19.1(7) . . . . ?
O3 C15 C16 C17 99.1(7) . . . . ?
N3 C16 C17 C19 61.9(7) . . . . ?
C15 C16 C17 C19 -50.8(8) . . . . ?
N3 C16 C17 C18 -172.7(6) . . . . ?
C15 C16 C17 C18 74.7(8) . . . . ?
F10 P1 F2 F7 -119(2) . . . . ?
F11 P1 F2 F7 123(14) . . . . ?
F6 P1 F2 F7 -42(2) . . . . ?
F8 P1 F2 F7 25(2) . . . . ?
F3 P1 F2 F7 49.1(17) . . . . ?
F1 P1 F2 F7 130.7(17) . . . . ?
F9 P1 F2 F7 -69.4(19) . . . . ?
F4 P1 F2 F7 -164(2) . . . . ?
F5 P1 F2 F7 -147.4(19) . . . . ?
F10 P1 F3 F8 -85(6) . . . . ?
F11 P1 F3 F8 44(2) . . . . ?
F6 P1 F3 F8 -44(2) . . . . ?
F7 P1 F3 F8 -119(2) . . . . ?
F1 P1 F3 F8 132(2) . . . . ?
F9 P1 F3 F8 -49(2) . . . . ?
F2 P1 F3 F8 -143(2) . . . . ?
F4 P1 F3 F8 49(2) . . . . ?
F5 P1 F3 F8 150(3) . . . . ?
F10 P1 F4 F11 157(3) . . . . ?
F6 P1 F4 F11 78(3) . . . . ?
F7 P1 F4 F11 63(7) . . . . ?
F8 P1 F4 F11 13(3) . . . . ?
F3 P1 F4 F11 -13(3) . . . . ?
F1 P1 F4 F11 -94(3) . . . . ?
F9 P1 F4 F11 106(3) . . . . ?
F2 P1 F4 F11 -159(3) . . . . ?
F5 P1 F4 F11 -176(3) . . . . ?
F11 P1 F5 F10 -101(3) . . . . ?
F6 P1 F5 F10 -9(3) . . . . ?
F7 P1 F5 F10 70(3) . . . . ?
F8 P1 F5 F10 -75(5) . . . . ?
F3 P1 F5 F10 156(3) . . . . ?
F1 P1 F5 F10 173(3) . . . . ?
F9 P1 F5 F10 -7(3) . . . . ?
F2 P1 F5 F10 87(3) . . . . ?
F4 P1 F5 F10 -99(3) . . . . ?
F10 P1 F6 F9 -1(2) . . . . ?
F11 P1 F6 F9 103(3) . . . . ?
F7 P1 F6 F9 -100(2) . . . . ?
F8 P1 F6 F9 161(3) . . . . ?
F3 P1 F6 F9 -172(2) . . . . ?
F1 P1 F6 F9 167(4) . . . . ?
F2 P1 F6 F9 -79(2) . . . . ?
F4 P1 F6 F9 83(2) . . . . ?
F5 P1 F6 F9 3(2) . . . . ?
F10 P1 F6 F8 -162.3(18) . . . . ?
F11 P1 F6 F8 -59(2) . . . . ?
F7 P1 F6 F8 98.9(17) . . . . ?
F3 P1 F6 F8 26.6(13) . . . . ?
F1 P1 F6 F8 6(5) . . . . ?
F9 P1 F6 F8 -161(3) . . . . ?
F2 P1 F6 F8 119.4(15) . . . . ?
F4 P1 F6 F8 -78.0(18) . . . . ?
F5 P1 F6 F8 -158.0(15) . . . . ?
F10 P1 F7 F2 60(2) . . . . ?
F11 P1 F7 F2 -167(2) . . . . ?
F6 P1 F7 F2 137(2) . . . . ?
F8 P1 F7 F2 -159(2) . . . . ?
F3 P1 F7 F2 -127.8(18) . . . . ?
F1 P1 F7 F2 -51.5(17) . . . . ?
F9 P1 F7 F2 109.0(18) . . . . ?
F4 P1 F7 F2 152(6) . . . . ?
F5 P1 F7 F2 33.7(19) . . . . ?
P1 F3 F8 F11 -45.7(19) . . . . ?
P1 F3 F8 F6 43.4(18) . . . . ?
F10 P1 F8 F3 158(2) . . . . ?
F11 P1 F8 F3 -127(2) . . . . ?
F6 P1 F8 F3 130(2) . . . . ?
F7 P1 F8 F3 57(2) . . . . ?
F1 P1 F8 F3 -49(2) . . . . ?
F9 P1 F8 F3 138.5(19) . . . . ?
F2 P1 F8 F3 44(2) . . . . ?
F4 P1 F8 F3 -132(2) . . . . ?
F5 P1 F8 F3 -156(3) . . . . ?
F10 P1 F8 F11 -74(3) . . . . ?
F6 P1 F8 F11 -102.8(16) . . . . ?
F7 P1 F8 F11 -175.7(13) . . . . ?
F3 P1 F8 F11 127(2) . . . . ?
F1 P1 F8 F11 78.0(13) . . . . ?
F9 P1 F8 F11 -94.1(13) . . . . ?
F2 P1 F8 F11 171.8(10) . . . . ?
F4 P1 F8 F11 -5.0(11) . . . . ?
F5 P1 F8 F11 -29(4) . . . . ?
F10 P1 F8 F6 29(3) . . . . ?
F11 P1 F8 F6 102.8(16) . . . . ?
F7 P1 F8 F6 -72.9(13) . . . . ?
F3 P1 F8 F6 -130(2) . . . . ?
F1 P1 F8 F6 -179.1(9) . . . . ?
F9 P1 F8 F6 8.7(12) . . . . ?
F2 P1 F8 F6 -85.4(14) . . . . ?
F4 P1 F8 F6 97.8(11) . . . . ?
F5 P1 F8 F6 74(4) . . . . ?
F9 F6 F8 F3 -76(4) . . . . ?
P1 F6 F8 F3 -51(2) . . . . ?
F9 F6 F8 P1 -25(3) . . . . ?
F9 F6 F8 F11 32(4) . . . . ?
P1 F6 F8 F11 56.7(12) . . . . ?
P1 F6 F9 F10 1(3) . . . . ?
F8 F6 F9 F10 23(5) . . . . ?
F8 F6 F9 P1 21(3) . . . . ?
F10 P1 F9 F6 179(3) . . . . ?
F11 P1 F9 F6 -78(3) . . . . ?
F7 P1 F9 F6 74(2) . . . . ?
F8 P1 F9 F6 -17(2) . . . . ?
F3 P1 F9 F6 9(2) . . . . ?
F1 P1 F9 F6 -174.5(16) . . . . ?
F2 P1 F9 F6 103(2) . . . . ?
F4 P1 F9 F6 -97(2) . . . . ?
F5 P1 F9 F6 -177(2) . . . . ?
F11 P1 F9 F10 103(2) . . . . ?
F6 P1 F9 F10 -179(3) . . . . ?
F7 P1 F9 F10 -104.4(17) . . . . ?
F8 P1 F9 F10 164.2(18) . . . . ?
F3 P1 F9 F10 -169.8(14) . . . . ?
F1 P1 F9 F10 7(3) . . . . ?
F2 P1 F9 F10 -75.5(14) . . . . ?
F4 P1 F9 F10 83.8(18) . . . . ?
F5 P1 F9 F10 4.4(15) . . . . ?
P1 F5 F10 F9 23(8) . . . . ?
F6 F9 F10 F5 -26(10) . . . . ?
P1 F9 F10 F5 -25(8) . . . . ?
F6 F9 F10 P1 -1(3) . . . . ?
F11 P1 F10 F5 85(3) . . . . ?
F6 P1 F10 F5 171(3) . . . . ?
F7 P1 F10 F5 -115(3) . . . . ?
F8 P1 F10 F5 145(3) . . . . ?
F3 P1 F10 F5 -147(5) . . . . ?
F1 P1 F10 F5 -7(3) . . . . ?
F9 P1 F10 F5 171(3) . . . . ?
F2 P1 F10 F5 -88(2) . . . . ?
F4 P1 F10 F5 77(2) . . . . ?
F11 P1 F10 F9 -85.7(15) . . . . ?
F6 P1 F10 F9 0.5(13) . . . . ?
F7 P1 F10 F9 74.4(15) . . . . ?
F8 P1 F10 F9 -26(3) . . . . ?
F3 P1 F10 F9 42(6) . . . . ?
F1 P1 F10 F9 -177.6(9) . . . . ?
F2 P1 F10 F9 100.9(13) . . . . ?
F4 P1 F10 F9 -93.5(13) . . . . ?
F5 P1 F10 F9 -171(3) . . . . ?
P1 F4 F11 F8 -23(5) . . . . ?
F10 P1 F11 F4 -24(3) . . . . ?
F6 P1 F11 F4 -103(3) . . . . ?
F7 P1 F11 F4 -156(3) . . . . ?
F8 P1 F11 F4 -165(3) . . . . ?
F3 P1 F11 F4 167(3) . . . . ?
F1 P1 F11 F4 85(3) . . . . ?
F9 P1 F11 F4 -75(3) . . . . ?
F2 P1 F11 F4 93(14) . . . . ?
F5 P1 F11 F4 4(3) . . . . ?
F10 P1 F11 F8 142(2) . . . . ?
F6 P1 F11 F8 62.6(19) . . . . ?
F7 P1 F11 F8 9(3) . . . . ?
F3 P1 F11 F8 -27.7(14) . . . . ?
F1 P1 F11 F8 -109.7(16) . . . . ?
F9 P1 F11 F8 90.4(18) . . . . ?
F2 P1 F11 F8 -102(14) . . . . ?
F4 P1 F11 F8 165(3) . . . . ?
F5 P1 F11 F8 169.6(17) . . . . ?
F3 F8 F11 F4 80(7) . . . . ?
P1 F8 F11 F4 27(6) . . . . ?
F6 F8 F11 F4 -29(6) . . . . ?
F3 F8 F11 P1 53(2) . . . . ?
F6 F8 F11 P1 -55.5(11) . . . . ?
